data_7242489
loop_
_publ_author_name
'Angpanitcharoen, Phakpoom'
'Lamb, Jessica V.'
'Buffet, Jean-Charles'
'Turner, Zo\"e R.'
'O'Hare, Dermot'

_publ_section_title
;
 Synthesis of zirconocene complexes and their use in slurry-phase
 polymerisation of ethylene
;
_journal_issue 19
_journal_name_full 'RSC Advances'
_journal_page_first 11529
_journal_page_last 11535
_journal_paper_doi 10.1039/D1RA01912K
_journal_volume 11
_journal_year 2021
_chemical_formula_moiety 'C20 H22 O'
_chemical_formula_sum 'C20 H22 O'
_chemical_formula_weight 278.37
_space_group_crystal_system orthorhombic
_space_group_IT_number 33
_space_group_name_Hall 'P -2ac -2n'
_space_group_name_H-M_alt 'P n 21 a'
_atom_sites_solution_hydrogens geom
_audit_creation_method SHELXL-2014
_audit_update_record
;
2021-01-22 deposited with the CCDC.	2021-03-11 downloaded from the CCDC.
;
_cell_angle_alpha 90
_cell_angle_beta 90
_cell_angle_gamma 90
_cell_formula_units_Z 4
_cell_length_a 10.6474(13)
_cell_length_b 5.8091(7)
_cell_length_c 24.587(2)
_cell_measurement_reflns_used 1217
_cell_measurement_temperature 150(2)
_cell_measurement_theta_max 73.0310
_cell_measurement_theta_min 4.5150
_cell_volume 1520.8(3)
_computing_cell_refinement 'CrysAlisPro 1.171.38.41 (Rigaku OD, 2015)'
_computing_data_collection 'CrysAlisPro 1.171.38.41 (Rigaku OD, 2015)'
_computing_data_reduction 'CrysAlisPro 1.171.38.41 (Rigaku OD, 2015)'
_computing_molecular_graphics
;
ORTEP3 for Windows. Farrugia, L. J. J. Appl. Cryst. 1997, 30, 565.
;
_computing_structure_refinement 'SHELXL-2014 (Sheldrick, 2014)'
_computing_structure_solution
;
SIR-92
Altomare, A.; Cascarano, G.; Giacovazzo, C.; Guagliardi, A. ]
J. Appl. Cryst. 1994, 27, 435.
;
_diffrn_ambient_environment N~2~
_diffrn_ambient_temperature 150.01(10)
_diffrn_detector 'CCD plate'
_diffrn_detector_area_resol_mean 10.5035
_diffrn_detector_type Atlas
_diffrn_measured_fraction_theta_full 0.998
_diffrn_measured_fraction_theta_max 0.991
_diffrn_measurement_device 'four-circle diffractometer'
_diffrn_measurement_device_type 'SuperNova, Dual, Cu at zero, Atlas'
_diffrn_radiation_monochromator mirror
_diffrn_radiation_probe x-ray
_diffrn_radiation_type 'Cu K\a'
_diffrn_radiation_wavelength 1.54184
_diffrn_reflns_av_R_equivalents 0.0539
_diffrn_reflns_av_unetI/netI 0.0729
_diffrn_reflns_Laue_measured_fraction_full 0.998
_diffrn_reflns_Laue_measured_fraction_max 0.991
_diffrn_reflns_limit_h_max 12
_diffrn_reflns_limit_h_min -13
_diffrn_reflns_limit_k_max 7
_diffrn_reflns_limit_k_min -7
_diffrn_reflns_limit_l_max 12
_diffrn_reflns_limit_l_min -30
_diffrn_reflns_number 6223
_diffrn_reflns_point_group_measured_fraction_full 0.959
_diffrn_reflns_point_group_measured_fraction_max 0.949
_diffrn_reflns_theta_full 67.684
_diffrn_reflns_theta_max 74.466
_diffrn_reflns_theta_min 4.525
_diffrn_source 'micro-focus sealed X-ray tube'
_diffrn_source_type 'SuperNova (Cu) X-ray Source'
_exptl_absorpt_coefficient_mu 0.557
_exptl_absorpt_correction_T_max 1.00000
_exptl_absorpt_correction_T_min 0.51235
_exptl_absorpt_correction_type multi-scan
_exptl_absorpt_process_details
;
CrysAlisPro 1.171.38.41 (Rigaku Oxford Diffraction, 2015)
Empirical absorption correction using spherical harmonics,
 implemented in SCALE3 ABSPACK scaling algorithm.
;
_exptl_crystal_colour colourless
_exptl_crystal_density_diffrn 1.216
_exptl_crystal_description needle
_exptl_crystal_F_000 600
_exptl_crystal_size_max 0.387
_exptl_crystal_size_mid 0.049
_exptl_crystal_size_min 0.023
_refine_diff_density_max 0.208
_refine_diff_density_min -0.239
_refine_diff_density_rms 0.051
_refine_ls_abs_structure_details
;
 Flack x determined using 765 quotients [(I+)-(I-)]/[(I+)+(I-)]
 (Parsons, Flack and Wagner, Acta Cryst. B69 (2013) 249-259).
;
_refine_ls_abs_structure_Flack -0.2(7)
_refine_ls_extinction_method none
_refine_ls_goodness_of_fit_ref 0.979
_refine_ls_hydrogen_treatment constr
_refine_ls_matrix_type full
_refine_ls_number_parameters 195
_refine_ls_number_reflns 2960
_refine_ls_number_restraints 1
_refine_ls_restrained_S_all 0.978
_refine_ls_R_factor_all 0.0767
_refine_ls_R_factor_gt 0.0560
_refine_ls_shift/su_max 0.000
_refine_ls_shift/su_mean 0.000
_refine_ls_structure_factor_coef Fsqd
_refine_ls_weighting_details 'w=1/[\s^2^(Fo^2^)+(0.0924P)^2^] where P=(Fo^2^+2Fc^2^)/3'
_refine_ls_weighting_scheme calc
_refine_ls_wR_factor_gt 0.1466
_refine_ls_wR_factor_ref 0.1661
_reflns_Friedel_coverage 0.736
_reflns_Friedel_fraction_full 0.911
_reflns_Friedel_fraction_max 0.898
_reflns_number_gt 2292
_reflns_number_total 2960
_reflns_threshold_expression 'I > 2\s(I)'
_cod_data_source_file d1ra01912k2.cif
_cod_data_source_block 029ZRT17
_cod_original_sg_symbol_H-M Pn21a
_cod_database_code 7242489
_shelx_space_group_comment
;
The symmetry employed for this shelxl refinement is uniquely defined
by the following loop, which should always be used as a source of
symmetry information in preference to the above space-group names.
They are only intended as comments.
;
_shelx_estimated_absorpt_t_min 0.813
_shelx_estimated_absorpt_t_max 0.987
_shelxl_version_number 2014-3

loop_
_space_group_symop_operation_xyz
'x, y, z'
'x+1/2, y, -z+1/2'
'-x+1/2, y+1/2, z+1/2'
'-x, y+1/2, -z'

loop_
_atom_site_label
_atom_site_type_symbol
_atom_site_fract_x
_atom_site_fract_y
_atom_site_fract_z
_atom_site_U_iso_or_equiv
_atom_site_adp_type
_atom_site_occupancy
_atom_site_site_symmetry_order
_atom_site_calc_flag
_atom_site_refinement_flags_posn
_atom_site_refinement_flags_adp
_atom_site_refinement_flags_occupancy
_atom_site_disorder_assembly
_atom_site_disorder_group
C1 C 0.0861(4) 0.5953(8) 0.78895(15) 0.0353(9) Uani 1 1 d . . . . .
C2 C 0.0162(4) 0.8161(8) 0.77705(14) 0.0356(9) Uani 1 1 d . . . . .
H2 H 0.0754 0.9180 0.7566 0.043 Uiso 1 1 calc R U . . .
C3 C -0.0059(4) 0.9315(8) 0.83399(14) 0.0315(8) Uani 1 1 d . . . . .
H3 H 0.0209 1.0963 0.8318 0.038 Uiso 1 1 calc R U . . .
C4 C 0.1207(4) 0.8591(7) 0.92371(15) 0.0321(9) Uani 1 1 d . . . . .
C5 C 0.2129(4) 0.7238(8) 0.94867(14) 0.0340(9) Uani 1 1 d . . . . .
C6 C 0.2708(4) 0.5382(8) 0.92155(16) 0.0341(9) Uani 1 1 d . . . . .
C7 C 0.2334(4) 0.4773(7) 0.86864(16) 0.0334(9) Uani 1 1 d . . . . .
C8 C 0.1409(4) 0.6141(8) 0.84413(14) 0.0305(8) Uani 1 1 d . . . . .
C9 C 0.0864(4) 0.8023(7) 0.87041(14) 0.0294(8) Uani 1 1 d . . . . .
C10 C -0.0976(5) 0.7811(9) 0.74098(16) 0.0444(11) Uani 1 1 d . . . . .
H10A H -0.1579 0.6803 0.7594 0.067 Uiso 1 1 calc R U . . .
H10B H -0.0714 0.7103 0.7066 0.067 Uiso 1 1 calc R U . . .
H10C H -0.1371 0.9303 0.7336 0.067 Uiso 1 1 calc R U . . .
C11 C -0.1404(4) 0.9232(7) 0.85243(14) 0.0311(8) Uani 1 1 d . . . . .
C12 C 0.0587(5) 1.0593(8) 0.95168(16) 0.0375(10) Uani 1 1 d . . . . .
H12A H 0.1231 1.1646 0.9655 0.056 Uiso 1 1 calc R U . . .
H12B H 0.0076 1.0029 0.9821 0.056 Uiso 1 1 calc R U . . .
H12C H 0.0048 1.1409 0.9257 0.056 Uiso 1 1 calc R U . . .
C13 C 0.2545(4) 0.7784(10) 1.00637(16) 0.0453(11) Uani 1 1 d . . . . .
H13A H 0.2029 0.9037 1.0210 0.068 Uiso 1 1 calc R U . . .
H13B H 0.3429 0.8255 1.0062 0.068 Uiso 1 1 calc R U . . .
H13C H 0.2446 0.6413 1.0292 0.068 Uiso 1 1 calc R U . . .
C14 C 0.3730(5) 0.4029(11) 0.94924(19) 0.0483(12) Uani 1 1 d . . . . .
H14A H 0.4124 0.2987 0.9229 0.072 Uiso 1 1 calc R U . . .
H14B H 0.3368 0.3129 0.9791 0.072 Uiso 1 1 calc R U . . .
H14C H 0.4363 0.5088 0.9637 0.072 Uiso 1 1 calc R U . . .
C15 C 0.2934(5) 0.2806(9) 0.83873(17) 0.0413(10) Uani 1 1 d . . . . .
H15A H 0.2504 0.2575 0.8039 0.062 Uiso 1 1 calc R U . . .
H15B H 0.2869 0.1402 0.8607 0.062 Uiso 1 1 calc R U . . .
H15C H 0.3821 0.3157 0.8321 0.062 Uiso 1 1 calc R U . . .
C16 C -0.1913(4) 0.7339(8) 0.87946(16) 0.0362(9) Uani 1 1 d . . . . .
H16 H -0.1384 0.6090 0.8894 0.043 Uiso 1 1 calc R U . . .
C17 C -0.3178(5) 0.7259(9) 0.89196(16) 0.0430(10) Uani 1 1 d . . . . .
H17 H -0.3511 0.5952 0.9102 0.052 Uiso 1 1 calc R U . . .
C18 C -0.3971(4) 0.9081(10) 0.87808(16) 0.0403(10) Uani 1 1 d . . . . .
H18 H -0.4839 0.9028 0.8870 0.048 Uiso 1 1 calc R U . . .
C19 C -0.3476(5) 1.0956(9) 0.85126(17) 0.0426(11) Uani 1 1 d . . . . .
H19 H -0.4006 1.2204 0.8414 0.051 Uiso 1 1 calc R U . . .
C20 C -0.2221(4) 1.1031(9) 0.83866(15) 0.0371(9) Uani 1 1 d . . . . .
H20 H -0.1898 1.2338 0.8201 0.045 Uiso 1 1 calc R U . . .
O1 O 0.0922(4) 0.4320(7) 0.75770(12) 0.0505(9) Uani 1 1 d . . . . .

loop_
_atom_site_aniso_label
_atom_site_aniso_U_11
_atom_site_aniso_U_22
_atom_site_aniso_U_33
_atom_site_aniso_U_23
_atom_site_aniso_U_13
_atom_site_aniso_U_12
C1 0.035(2) 0.045(2) 0.0268(17) -0.0008(16) 0.0034(15) -0.001(2)
C2 0.039(2) 0.043(2) 0.0252(17) 0.0053(15) 0.0026(15) -0.0004(19)
C3 0.035(2) 0.0329(18) 0.0265(16) 0.0017(15) -0.0016(15) 0.0023(18)
C4 0.030(2) 0.039(2) 0.0270(17) 0.0007(14) 0.0009(15) -0.0011(18)
C5 0.028(2) 0.047(2) 0.0267(18) 0.0010(16) -0.0013(14) -0.0040(18)
C6 0.025(2) 0.044(2) 0.0333(19) 0.0081(16) -0.0001(15) 0.0008(18)
C7 0.028(2) 0.040(2) 0.0322(18) 0.0075(15) 0.0055(15) 0.0044(18)
C8 0.030(2) 0.037(2) 0.0251(17) 0.0026(15) 0.0008(14) 0.0014(18)
C9 0.0272(19) 0.0350(19) 0.0258(16) 0.0024(14) -0.0005(14) -0.0006(17)
C10 0.051(3) 0.055(3) 0.0269(18) 0.0004(19) -0.0079(17) 0.003(2)
C11 0.038(2) 0.0332(18) 0.0219(14) -0.0021(15) -0.0038(14) 0.0001(19)
C12 0.041(2) 0.042(2) 0.0298(18) -0.0046(16) -0.0013(16) -0.0005(19)
C13 0.040(3) 0.066(3) 0.0295(19) -0.002(2) -0.0083(17) -0.001(2)
C14 0.039(3) 0.062(3) 0.044(2) 0.013(2) -0.0053(19) 0.010(2)
C15 0.037(2) 0.045(3) 0.043(2) 0.0014(19) 0.0046(17) 0.006(2)
C16 0.033(2) 0.038(2) 0.0379(19) 0.0040(17) -0.0037(16) 0.0015(19)
C17 0.044(3) 0.049(3) 0.036(2) 0.0048(19) -0.0008(18) -0.003(2)
C18 0.030(2) 0.060(3) 0.0317(19) -0.0044(19) -0.0034(16) 0.003(2)
C19 0.042(3) 0.050(3) 0.035(2) -0.004(2) -0.0081(17) 0.011(2)
C20 0.043(2) 0.039(2) 0.0293(18) 0.0035(16) -0.0040(16) 0.004(2)
O1 0.067(2) 0.0513(18) 0.0329(14) -0.0108(15) -0.0053(14) 0.008(2)

loop_
_atom_type_symbol
_atom_type_description
_atom_type_scat_dispersion_real
_atom_type_scat_dispersion_imag
_atom_type_scat_source
C C 0.0181 0.0091 'International Tables Vol C Tables 4.2.6.8 and 6.1.1.4'
H H 0.0000 0.0000 'International Tables Vol C Tables 4.2.6.8 and 6.1.1.4'
O O 0.0492 0.0322 'International Tables Vol C Tables 4.2.6.8 and 6.1.1.4'

loop_
_geom_angle_atom_site_label_1
_geom_angle_atom_site_label_2
_geom_angle_atom_site_label_3
_geom_angle
_geom_angle_site_symmetry_1
_geom_angle_site_symmetry_3
_geom_angle_publ_flag
O1 C1 C8 127.7(4) . . ?
O1 C1 C2 124.3(4) . . ?
C8 C1 C2 108.0(4) . . ?
C10 C2 C1 113.2(4) . . ?
C10 C2 C3 117.4(4) . . ?
C1 C2 C3 105.3(3) . . ?
C10 C2 H2 106.8 . . ?
C1 C2 H2 106.8 . . ?
C3 C2 H2 106.8 . . ?
C11 C3 C9 114.9(3) . . ?
C11 C3 C2 113.4(3) . . ?
C9 C3 C2 102.5(3) . . ?
C11 C3 H3 108.6 . . ?
C9 C3 H3 108.6 . . ?
C2 C3 H3 108.6 . . ?
C9 C4 C5 117.5(4) . . ?
C9 C4 C12 119.7(4) . . ?
C5 C4 C12 122.8(4) . . ?
C4 C5 C6 121.9(3) . . ?
C4 C5 C13 119.8(4) . . ?
C6 C5 C13 118.3(4) . . ?
C7 C6 C5 120.4(4) . . ?
C7 C6 C14 119.5(4) . . ?
C5 C6 C14 120.1(4) . . ?
C8 C7 C6 117.0(4) . . ?
C8 C7 C15 121.3(4) . . ?
C6 C7 C15 121.6(4) . . ?
C9 C8 C7 122.5(3) . . ?
C9 C8 C1 108.5(4) . . ?
C7 C8 C1 129.0(4) . . ?
C8 C9 C4 120.6(4) . . ?
C8 C9 C3 112.4(3) . . ?
C4 C9 C3 126.9(4) . . ?
C2 C10 H10A 109.5 . . ?
C2 C10 H10B 109.5 . . ?
H10A C10 H10B 109.5 . . ?
C2 C10 H10C 109.5 . . ?
H10A C10 H10C 109.5 . . ?
H10B C10 H10C 109.5 . . ?
C16 C11 C20 117.5(4) . . ?
C16 C11 C3 122.6(4) . . ?
C20 C11 C3 119.7(4) . . ?
C4 C12 H12A 109.5 . . ?
C4 C12 H12B 109.5 . . ?
H12A C12 H12B 109.5 . . ?
C4 C12 H12C 109.5 . . ?
H12A C12 H12C 109.5 . . ?
H12B C12 H12C 109.5 . . ?
C5 C13 H13A 109.5 . . ?
C5 C13 H13B 109.5 . . ?
H13A C13 H13B 109.5 . . ?
C5 C13 H13C 109.5 . . ?
H13A C13 H13C 109.5 . . ?
H13B C13 H13C 109.5 . . ?
C6 C14 H14A 109.5 . . ?
C6 C14 H14B 109.5 . . ?
H14A C14 H14B 109.5 . . ?
C6 C14 H14C 109.5 . . ?
H14A C14 H14C 109.5 . . ?
H14B C14 H14C 109.5 . . ?
C7 C15 H15A 109.5 . . ?
C7 C15 H15B 109.5 . . ?
H15A C15 H15B 109.5 . . ?
C7 C15 H15C 109.5 . . ?
H15A C15 H15C 109.5 . . ?
H15B C15 H15C 109.5 . . ?
C17 C16 C11 120.7(4) . . ?
C17 C16 H16 119.6 . . ?
C11 C16 H16 119.6 . . ?
C16 C17 C18 120.6(5) . . ?
C16 C17 H17 119.7 . . ?
C18 C17 H17 119.7 . . ?
C19 C18 C17 119.0(4) . . ?
C19 C18 H18 120.5 . . ?
C17 C18 H18 120.5 . . ?
C20 C19 C18 120.4(4) . . ?
C20 C19 H19 119.8 . . ?
C18 C19 H19 119.8 . . ?
C19 C20 C11 121.8(4) . . ?
C19 C20 H20 119.1 . . ?
C11 C20 H20 119.1 . . ?

loop_
_geom_bond_atom_site_label_1
_geom_bond_atom_site_label_2
_geom_bond_distance
_geom_bond_site_symmetry_2
_geom_bond_publ_flag
C1 O1 1.223(6) . ?
C1 C8 1.481(5) . ?
C1 C2 1.512(7) . ?
C2 C10 1.515(6) . ?
C2 C3 1.570(5) . ?
C2 H2 1.0000 . ?
C3 C11 1.503(6) . ?
C3 C9 1.527(5) . ?
C3 H3 1.0000 . ?
C4 C9 1.400(5) . ?
C4 C5 1.399(6) . ?
C4 C12 1.504(6) . ?
C5 C6 1.410(6) . ?
C5 C13 1.520(5) . ?
C6 C7 1.406(6) . ?
C6 C14 1.505(6) . ?
C7 C8 1.402(6) . ?
C7 C15 1.501(6) . ?
C8 C9 1.396(6) . ?
C10 H10A 0.9800 . ?
C10 H10B 0.9800 . ?
C10 H10C 0.9800 . ?
C11 C16 1.395(6) . ?
C11 C20 1.402(6) . ?
C12 H12A 0.9800 . ?
C12 H12B 0.9800 . ?
C12 H12C 0.9800 . ?
C13 H13A 0.9800 . ?
C13 H13B 0.9800 . ?
C13 H13C 0.9800 . ?
C14 H14A 0.9800 . ?
C14 H14B 0.9800 . ?
C14 H14C 0.9800 . ?
C15 H15A 0.9800 . ?
C15 H15B 0.9800 . ?
C15 H15C 0.9800 . ?
C16 C17 1.383(7) . ?
C16 H16 0.9500 . ?
C17 C18 1.396(7) . ?
C17 H17 0.9500 . ?
C18 C19 1.378(8) . ?
C18 H18 0.9500 . ?
C19 C20 1.372(7) . ?
C19 H19 0.9500 . ?
C20 H20 0.9500 . ?

loop_
_geom_torsion_atom_site_label_1
_geom_torsion_atom_site_label_2
_geom_torsion_atom_site_label_3
_geom_torsion_atom_site_label_4
_geom_torsion
_geom_torsion_site_symmetry_1
_geom_torsion_site_symmetry_2
_geom_torsion_site_symmetry_3
_geom_torsion_site_symmetry_4
_geom_torsion_publ_flag
O1 C1 C2 C10 31.1(6) . . . . ?
C8 C1 C2 C10 -147.8(4) . . . . ?
O1 C1 C2 C3 160.5(4) . . . . ?
C8 C1 C2 C3 -18.3(5) . . . . ?
C10 C2 C3 C11 18.6(5) . . . . ?
C1 C2 C3 C11 -108.4(4) . . . . ?
C10 C2 C3 C9 143.0(4) . . . . ?
C1 C2 C3 C9 16.1(4) . . . . ?
C9 C4 C5 C6 0.6(6) . . . . ?
C12 C4 C5 C6 -179.3(4) . . . . ?
C9 C4 C5 C13 179.6(4) . . . . ?
C12 C4 C5 C13 -0.4(6) . . . . ?
C4 C5 C6 C7 -2.6(6) . . . . ?
C13 C5 C6 C7 178.4(4) . . . . ?
C4 C5 C6 C14 177.7(4) . . . . ?
C13 C5 C6 C14 -1.3(6) . . . . ?
C5 C6 C7 C8 2.5(6) . . . . ?
C14 C6 C7 C8 -177.9(4) . . . . ?
C5 C6 C7 C15 180.0(4) . . . . ?
C14 C6 C7 C15 -0.4(6) . . . . ?
C6 C7 C8 C9 -0.5(6) . . . . ?
C15 C7 C8 C9 -178.0(4) . . . . ?
C6 C7 C8 C1 178.2(4) . . . . ?
C15 C7 C8 C1 0.7(7) . . . . ?
O1 C1 C8 C9 -165.5(5) . . . . ?
C2 C1 C8 C9 13.3(5) . . . . ?
O1 C1 C8 C7 15.6(8) . . . . ?
C2 C1 C8 C7 -165.6(4) . . . . ?
C7 C8 C9 C4 -1.5(6) . . . . ?
C1 C8 C9 C4 179.6(4) . . . . ?
C7 C8 C9 C3 176.6(4) . . . . ?
C1 C8 C9 C3 -2.4(5) . . . . ?
C5 C4 C9 C8 1.4(6) . . . . ?
C12 C4 C9 C8 -178.6(4) . . . . ?
C5 C4 C9 C3 -176.4(4) . . . . ?
C12 C4 C9 C3 3.6(6) . . . . ?
C11 C3 C9 C8 114.7(4) . . . . ?
C2 C3 C9 C8 -8.8(4) . . . . ?
C11 C3 C9 C4 -67.4(6) . . . . ?
C2 C3 C9 C4 169.1(4) . . . . ?
C9 C3 C11 C16 -32.5(5) . . . . ?
C2 C3 C11 C16 84.9(4) . . . . ?
C9 C3 C11 C20 152.6(4) . . . . ?
C2 C3 C11 C20 -89.9(5) . . . . ?
C20 C11 C16 C17 0.0(6) . . . . ?
C3 C11 C16 C17 -174.9(4) . . . . ?
C11 C16 C17 C18 -0.4(6) . . . . ?
C16 C17 C18 C19 0.5(6) . . . . ?
C17 C18 C19 C20 -0.3(6) . . . . ?
C18 C19 C20 C11 -0.1(6) . . . . ?
C16 C11 C20 C19 0.2(6) . . . . ?
C3 C11 C20 C19 175.4(4) . . . . ?
